data_9016553
loop_
_publ_author_name
'Machida, K. I.'
'Adachi, G. Y.'
'Shiokawa, J.'
'Shimada, M.'
'Koizumi, M.'
'Suito, K.'
'Onodera, A.'

_publ_section_title
;
 High-pressure synthesis, crystal structures, and luminescences properties of
 europium(II) metasilicate and europium(II)-activated calcium and
 strontium metasilicates
 Note: known as the delta-phase
;
_journal_name_full 'Inorganic Chemistry'
_journal_page_first 1512
_journal_page_last 1519
_journal_paper_doi 10.1021/ic00134a048
_journal_volume 21
_journal_year 1982
_chemical_formula_sum 'O3 Si Sr'
_space_group_IT_number 2
_symmetry_space_group_name_Hall '-P 1'
_symmetry_space_group_name_H-M 'P -1'
_cell_angle_alpha 85.01
_cell_angle_beta 110.57
_cell_angle_gamma 104.01
_cell_length_a 6.874
_cell_length_b 6.894
_cell_length_c 9.717
_cell_formula_units_Z 6
_cell_volume 418.298
_database_code_amcsd 0016726
_exptl_crystal_density_diffrn 3.899
_cod_original_formula_sum 'Sr Si O3'
_cod_database_code 9016553
_amcsd_formula_title SrSiO3

loop_
_space_group_symop_operation_xyz
x,y,z
-x,-y,-z

loop_
_atom_site_aniso_label
_atom_site_aniso_U_11
_atom_site_aniso_U_22
_atom_site_aniso_U_33
_atom_site_aniso_U_12
_atom_site_aniso_U_13
_atom_site_aniso_U_23
Sr(1) 0.04580 0.02740 0.02350 -0.00420 0.01110 0.00250
Sr(2) 0.06410 0.05150 0.03080 0.03490 0.01010 0.00980
Sr(3) 0.08800 0.04490 0.03160 0.04030 0.03370 0.02440

loop_
_atom_site_label
_atom_site_fract_x
_atom_site_fract_y
_atom_site_fract_z
_atom_site_U_iso_or_equiv
Sr(1) 0.75200 0.25000 0.00300 ?
Sr(2) 0.26200 0.07900 0.65200 ?
Sr(3) 0.11000 0.57800 0.34800 ?
Si(1) 0.60000 0.39100 0.29100 0.01153
Si(2) 0.25600 0.25000 0.01200 0.00507
Si(3) 0.25300 0.05600 0.29000 0.00988
O(1) 0.75900 0.25800 0.26600 0.00557
O(2) 0.43900 0.24700 0.38400 0.00304
O(3) 0.75700 0.56300 0.38800 0.00773
O(4) 0.47300 0.38600 0.12900 0.01102
O(5) 0.09400 0.37700 -0.07900 0.00684
O(6) 0.33600 0.13100 -0.08200 0.00570
O(7) 0.17300 0.09000 0.12700 0.00899
O(8) 0.37100 -0.11200 0.26900 0.00861
O(9) 0.12200 -0.05300 0.38900 0.00735

loop_
_cod_related_entry_id
_cod_related_entry_database
_cod_related_entry_code
1 AMCSD 0016726
